data_1549165
loop_
_publ_author_name
'Zorina-Tikhonova, Ekaterina N.'
'Chistyakov, Aleksandr S.'
'Kiskin, Mikhail A.'
'Sidorov, Aleksei A.'
'Dorovatovskii, Pavel V.'
'Zubavichus, Yan V.'
'Voronova, Eugenia D.'
'Godovikov, Ivan A.'
'Korlyukov, Alexander A.'
'Eremenko, Igor L.'
'Vologzhanina, Anna V.'

_publ_section_title
;
 Exploitation of knowledge databases in the synthesis of zinc(II)
 malonates with photo-sensitive and photo-insensitive
 <i>N</i>,<i>N</i>'-containing linkers
;
_journal_issue 3
_journal_name_full IUCrJ
_journal_page_first
;
;
_journal_paper_doi 10.1107/S2052252518001641
_journal_volume 5
_journal_year 2018
_chemical_formula_moiety 'C17 H18 N2 O4 Zn, H2 O'
_chemical_formula_sum 'C17 H20 N2 O5 Zn'
_chemical_formula_weight 397.72
_chemical_name_systematic
;
Catena((mu-Dimethylmalonato-O,O')(mu-1,2-bis(4-pyridine)ethane)-
zinc(II) monohydrate)
;
_space_group_crystal_system monoclinic
_space_group_IT_number 14
_space_group_name_Hall '-P 2ybc'
_space_group_name_H-M_alt 'P 1 21/c 1'
_symmetry_space_group_name_Hall '-P 2ybc'
_symmetry_space_group_name_H-M 'P 1 21/c 1'
_atom_sites_solution_hydrogens mixed
_audit_creation_date 2016-03-31
_audit_creation_method
;
Olex2 1.2
(compiled 2016.02.19 svn.r3266 for OlexSys, GUI svn.r5155)
;
_cell_angle_alpha 90
_cell_angle_beta 115.928(4)
_cell_angle_gamma 90
_cell_formula_units_Z 4
_cell_length_a 8.4434(14)
_cell_length_b 10.3811(18)
_cell_length_c 21.551(4)
_cell_measurement_reflns_used 6048
_cell_measurement_temperature 120.0(2)
_cell_measurement_theta_max 32.46
_cell_measurement_theta_min 2.23
_cell_volume 1698.8(5)
_computing_molecular_graphics 'Olex2 (Dolomanov et al., 2009)'
_computing_publication_material 'Olex2 (Dolomanov et al., 2009)'
_computing_structure_refinement 'XL (Sheldrick, 2008)'
_diffrn_ambient_temperature 120.0(2)
_diffrn_measured_fraction_theta_full 0.990
_diffrn_measured_fraction_theta_max 0.947
_diffrn_measurement_device_type 'Bruker APEX-II CCD'
_diffrn_measurement_method '\f and \w scans'
_diffrn_radiation_type MoK\a
_diffrn_radiation_wavelength 0.71073
_diffrn_reflns_av_R_equivalents 0.0529
_diffrn_reflns_av_unetI/netI 0.0630
_diffrn_reflns_Laue_measured_fraction_full 0.990
_diffrn_reflns_Laue_measured_fraction_max 0.947
_diffrn_reflns_limit_h_max 13
_diffrn_reflns_limit_h_min -14
_diffrn_reflns_limit_k_max 17
_diffrn_reflns_limit_k_min -17
_diffrn_reflns_limit_l_max 30
_diffrn_reflns_limit_l_min -35
_diffrn_reflns_number 25908
_diffrn_reflns_point_group_measured_fraction_full 0.990
_diffrn_reflns_point_group_measured_fraction_max 0.947
_diffrn_reflns_theta_full 28.000
_diffrn_reflns_theta_max 36.592
_diffrn_reflns_theta_min 2.102
_diffrn_standards_number 0
_exptl_absorpt_coefficient_mu 1.476
_exptl_absorpt_correction_T_max 0.7471
_exptl_absorpt_correction_T_min 0.5050
_exptl_absorpt_correction_type multi-scan
_exptl_absorpt_process_details
;
SADABS-2014/5 (Bruker,2014/5) was used for absorption correction.
wR2(int) was 0.1119 before and 0.0553 after correction.
The Ratio of minimum to maximum transmission is 0.6759.
The \l/2 correction factor is 0.00150.
;
_exptl_crystal_colour colourless
_exptl_crystal_colour_primary colourless
_exptl_crystal_density_diffrn 1.555
_exptl_crystal_description prism
_exptl_crystal_F_000 824
_exptl_crystal_size_max 0.32
_exptl_crystal_size_mid 0.21
_exptl_crystal_size_min 0.12
_refine_diff_density_max 3.116
_refine_diff_density_min -0.765
_refine_diff_density_rms 0.152
_refine_ls_extinction_method none
_refine_ls_goodness_of_fit_ref 0.999
_refine_ls_hydrogen_treatment mixed
_refine_ls_matrix_type full
_refine_ls_number_parameters 232
_refine_ls_number_reflns 7954
_refine_ls_number_restraints 0
_refine_ls_restrained_S_all 0.999
_refine_ls_R_factor_all 0.0908
_refine_ls_R_factor_gt 0.0704
_refine_ls_shift/su_max 0.001
_refine_ls_shift/su_mean 0.000
_refine_ls_structure_factor_coef Fsqd
_refine_ls_weighting_details 'w=1/[\s^2^(Fo^2^)+(0.0150P)^2^+10.5140P] where P=(Fo^2^+2Fc^2^)/3'
_refine_ls_weighting_scheme calc
_refine_ls_wR_factor_gt 0.1450
_refine_ls_wR_factor_ref 0.1528
_reflns_Friedel_coverage 0.000
_reflns_number_gt 6155
_reflns_number_total 7954
_reflns_threshold_expression 'I > 2\s(I)'
_cod_data_source_file lq5010.cif
_cod_data_source_block 4
_cod_database_code 1549165
_shelxl_version_number 2014-3
_shelx_space_group_comment
;
The symmetry employed for this shelxl refinement is uniquely defined
by the following loop, which should always be used as a source of
symmetry information in preference to the above space-group names.
They are only intended as comments.
;
_olex2_refinement_description
;
1. Others
 Fixed Uiso: H1WA(0.054) H6(0.022) H7(0.022) H9(0.021) H10(0.021) H11A(0.021)
 H11B(0.021) H5A(0.04) H5B(0.04) H5C(0.04) H4A(0.04) H4B(0.04) H4C(0.04)
 H16(0.024) H15(0.025) H13(0.019) H12(0.019) H17A(0.024) H17B(0.024)
 Fixed X: H1WA(0.4179) H1WB(0.3218) H6(0.672) H7(0.517) H9(0.6877) H10(0.8436)
 H11A(0.3533) H11B(0.5036) H5A(1.4214) H5B(1.4754) H5C(1.2754) H4A(1.4855)
 H4B(1.6031) H4C(1.5516) H16(0.9969) H15(1.0453) H13(1.0266) H12(0.9647)
 H17A(1.1806) H17B(1.1121)
 Fixed Y: H1WA(0.9927) H1WB(1.0708) H6(1.0243) H7(1.187) H9(1.4327)
 H10(1.2632) H11A(1.4152) H11B(1.4261) H5A(1.281) H5B(1.3998) H5C(1.3828)
 H4A(1.1327) H4B(1.2482) H4C(1.1298) H16(0.9604) H15(0.7981) H13(0.5411)
 H12(0.7091) H17A(0.4924) H17B(0.5808)
 Fixed Z: H1WA(0.104) H1WB(0.1088) H6(0.0385) H7(-0.0368) H9(0.1253)
 H10(0.1955) H11A(-0.0292) H11B(-0.055) H5A(0.1668) H5B(0.2194) H5C(0.1632)
 H4A(0.3258) H4B(0.3194) H4C(0.2666) H16(0.0572) H15(-0.0059) H13(0.1314)
 H12(0.1877) H17A(0.0501) H17B(-0.0176)
;
_olex2_submission_special_instructions 'No special instructions were received'

loop_
_space_group_symop_operation_xyz
'x, y, z'
'-x, y+1/2, -z+1/2'
'-x, -y, -z'
'x, -y-1/2, z-1/2'

loop_
_atom_site_label
_atom_site_type_symbol
_atom_site_fract_x
_atom_site_fract_y
_atom_site_fract_z
_atom_site_U_iso_or_equiv
_atom_site_adp_type
_atom_site_occupancy
_atom_site_site_symmetry_order
_atom_site_calc_flag
_atom_site_refinement_flags_posn
Zn1 Zn 0.93529(4) 0.99201(3) 0.18412(2) 0.01237(7) Uani 1 1 d .
O1 O 1.1408(3) 1.09609(19) 0.24444(11) 0.0159(4) Uani 1 1 d .
O1W O 0.3397(4) 1.0421(3) 0.07546(15) 0.0359(6) Uani 1 1 d .
H1WA H 0.4179 0.9927 0.1040 0.054 Uiso 1 1 d G
H1WB H 0.3218 1.0708 0.1088 0.056(18) Uiso 1 1 d G
O2 O 1.1499(3) 1.1371(2) 0.14514(12) 0.0230(4) Uani 1 1 d .
O3 O 1.1298(3) 1.39758(19) 0.25125(11) 0.0153(4) Uani 1 1 d .
O4 O 1.3705(3) 1.3659(2) 0.34743(12) 0.0235(5) Uani 1 1 d .
N1 N 0.7723(3) 1.1293(2) 0.12343(13) 0.0147(4) Uani 1 1 d .
N2 N 0.9791(3) 0.8503(2) 0.12841(12) 0.0143(4) Uani 1 1 d .
C6 C 0.6759(4) 1.1088(3) 0.05607(16) 0.0185(5) Uani 1 1 d .
H6 H 0.6720 1.0243 0.0385 0.022 Uiso 1 1 calc R
C7 C 0.5821(4) 1.2050(3) 0.01100(15) 0.0185(5) Uani 1 1 d .
H7 H 0.5170 1.1870 -0.0368 0.022 Uiso 1 1 calc R
C8 C 0.5834(4) 1.3288(3) 0.03604(15) 0.0157(5) Uani 1 1 d .
C9 C 0.6829(4) 1.3497(3) 0.10608(15) 0.0174(5) Uani 1 1 d .
H9 H 0.6877 1.4327 0.1253 0.021 Uiso 1 1 calc R
C10 C 0.7751(4) 1.2479(3) 0.14758(15) 0.0178(5) Uani 1 1 d .
H10 H 0.8436 1.2632 0.1955 0.021 Uiso 1 1 calc R
C11 C 0.4803(4) 1.4321(3) -0.01388(14) 0.0179(5) Uani 1 1 d .
H11A H 0.3533 1.4152 -0.0292 0.021 Uiso 1 1 calc R
H11B H 0.5036 1.4261 -0.0550 0.021 Uiso 1 1 calc R
C1 C 1.2006(4) 1.1570(3) 0.20696(16) 0.0158(5) Uani 1 1 d .
C2 C 1.3448(4) 1.2562(3) 0.24496(16) 0.0158(5) Uani 1 1 d .
C3 C 1.2810(4) 1.3456(2) 0.28576(15) 0.0150(5) Uani 1 1 d .
C5 C 1.3826(5) 1.3372(3) 0.1941(2) 0.0268(7) Uani 1 1 d .
H5A H 1.4214 1.2810 0.1668 0.040 Uiso 1 1 calc GR
H5B H 1.4754 1.3998 0.2194 0.040 Uiso 1 1 calc GR
H5C H 1.2754 1.3828 0.1632 0.040 Uiso 1 1 calc GR
C4 C 1.5111(4) 1.1854(3) 0.2935(2) 0.0266(7) Uani 1 1 d .
H4A H 1.4855 1.1327 0.3258 0.040 Uiso 1 1 calc GR
H4B H 1.6031 1.2482 0.3194 0.040 Uiso 1 1 calc GR
H4C H 1.5516 1.1298 0.2666 0.040 Uiso 1 1 calc GR
C16 C 1.0019(4) 0.8737(3) 0.07214(16) 0.0200(5) Uani 1 1 d .
H16 H 0.9969 0.9604 0.0572 0.024 Uiso 1 1 calc R
C15 C 1.0323(5) 0.7776(3) 0.03456(16) 0.0205(6) Uani 1 1 d .
H15 H 1.0453 0.7981 -0.0059 0.025 Uiso 1 1 calc R
C14 C 1.0439(4) 0.6511(3) 0.05628(15) 0.0165(5) Uani 1 1 d .
C13 C 1.0196(4) 0.6267(3) 0.11478(15) 0.0160(5) Uani 1 1 d .
H13 H 1.0266 0.5411 0.1314 0.019 Uiso 1 1 calc R
C12 C 0.9850(4) 0.7273(3) 0.14860(15) 0.0155(5) Uani 1 1 d .
H12 H 0.9647 0.7091 0.1877 0.019 Uiso 1 1 calc R
C17 C 1.0795(4) 0.5439(3) 0.01764(17) 0.0198(5) Uani 1 1 d .
H17A H 1.1806 0.4924 0.0501 0.024 Uiso 1 1 calc R
H17B H 1.1121 0.5808 -0.0176 0.024 Uiso 1 1 calc R

loop_
_atom_site_aniso_label
_atom_site_aniso_U_11
_atom_site_aniso_U_22
_atom_site_aniso_U_33
_atom_site_aniso_U_23
_atom_site_aniso_U_13
_atom_site_aniso_U_12
Zn1 0.01432(13) 0.00861(11) 0.01454(14) 0.00017(10) 0.00664(10) 0.00037(10)
O1 0.0163(9) 0.0140(8) 0.0173(9) -0.0006(7) 0.0073(7) -0.0024(7)
O1W 0.0326(14) 0.0485(17) 0.0303(14) 0.0026(12) 0.0170(12) 0.0136(12)
O2 0.0244(11) 0.0285(11) 0.0195(11) -0.0046(9) 0.0127(9) -0.0034(9)
O3 0.0150(9) 0.0146(8) 0.0172(9) -0.0010(7) 0.0079(7) 0.0016(7)
O4 0.0214(10) 0.0248(11) 0.0189(11) -0.0027(8) 0.0040(9) 0.0008(8)
N1 0.0143(10) 0.0121(9) 0.0167(11) 0.0007(7) 0.0059(8) 0.0004(7)
N2 0.0161(10) 0.0129(9) 0.0141(10) -0.0007(7) 0.0069(8) -0.0011(7)
C6 0.0202(13) 0.0149(11) 0.0167(13) -0.0006(9) 0.0047(10) 0.0001(9)
C7 0.0201(13) 0.0164(11) 0.0138(12) 0.0002(9) 0.0028(10) 0.0006(9)
C8 0.0151(11) 0.0147(10) 0.0161(12) 0.0026(9) 0.0057(9) 0.0017(9)
C9 0.0197(12) 0.0138(10) 0.0154(12) 0.0005(9) 0.0047(10) 0.0033(9)
C10 0.0205(12) 0.0159(11) 0.0122(12) 0.0000(9) 0.0026(10) 0.0044(9)
C11 0.0176(12) 0.0172(11) 0.0129(13) 0.0027(9) 0.0013(10) 0.0029(9)
C1 0.0142(11) 0.0121(10) 0.0238(14) 0.0001(9) 0.0107(10) 0.0017(8)
C2 0.0143(11) 0.0116(10) 0.0232(13) -0.0011(9) 0.0099(10) -0.0001(8)
C3 0.0142(11) 0.0116(10) 0.0207(13) 0.0008(9) 0.0091(10) -0.0013(8)
C5 0.0347(18) 0.0173(12) 0.041(2) -0.0001(12) 0.0279(16) -0.0030(12)
C4 0.0151(12) 0.0206(13) 0.0381(19) -0.0022(12) 0.0060(13) 0.0030(10)
C16 0.0286(15) 0.0161(11) 0.0189(13) -0.0002(9) 0.0136(12) -0.0003(10)
C15 0.0298(15) 0.0178(12) 0.0179(14) -0.0019(10) 0.0142(12) -0.0025(11)
C14 0.0178(12) 0.0176(11) 0.0155(12) -0.0041(9) 0.0085(10) -0.0026(9)
C13 0.0187(12) 0.0122(10) 0.0183(13) -0.0014(9) 0.0093(10) 0.0003(9)
C12 0.0188(12) 0.0134(10) 0.0144(12) -0.0002(8) 0.0074(10) 0.0000(9)
C17 0.0212(13) 0.0196(12) 0.0228(14) -0.0075(10) 0.0137(11) -0.0026(10)

loop_
_atom_type_symbol
_atom_type_description
_atom_type_scat_dispersion_real
_atom_type_scat_dispersion_imag
_atom_type_scat_source
C C 0.0033 0.0016 'International Tables Vol C Tables 4.2.6.8 and 6.1.1.4'
H H 0.0000 0.0000 'International Tables Vol C Tables 4.2.6.8 and 6.1.1.4'
N N 0.0061 0.0033 'International Tables Vol C Tables 4.2.6.8 and 6.1.1.4'
O O 0.0106 0.0060 'International Tables Vol C Tables 4.2.6.8 and 6.1.1.4'
Zn Zn 0.2839 1.4301 'International Tables Vol C Tables 4.2.6.8 and 6.1.1.4'

loop_
_geom_angle_atom_site_label_1
_geom_angle_atom_site_label_2
_geom_angle_atom_site_label_3
_geom_angle
_geom_angle_site_symmetry_1
_geom_angle_site_symmetry_3
O1 Zn1 N1 101.23(9) . .
O1 Zn1 N2 116.78(9) . .
O3 Zn1 O1 104.11(9) 2_745 .
O3 Zn1 N1 119.25(10) 2_745 .
O3 Zn1 N2 103.71(9) 2_745 .
N1 Zn1 N2 112.17(10) . .
C1 O1 Zn1 109.15(19) . .
H1WA O1W H1WB 88.3 . .
C3 O3 Zn1 108.34(18) . 2_755
C6 N1 Zn1 120.78(19) . .
C10 N1 Zn1 120.6(2) . .
C10 N1 C6 118.0(2) . .
C16 N2 Zn1 122.84(19) . .
C16 N2 C12 118.0(2) . .
C12 N2 Zn1 119.2(2) . .
N1 C6 H6 118.6 . .
N1 C6 C7 122.7(3) . .
C7 C6 H6 118.6 . .
C6 C7 H7 120.3 . .
C6 C7 C8 119.4(3) . .
C8 C7 H7 120.3 . .
C7 C8 C11 118.6(3) . .
C9 C8 C7 117.7(3) . .
C9 C8 C11 123.7(3) . .
C8 C9 H9 120.4 . .
C10 C9 C8 119.1(3) . .
C10 C9 H9 120.4 . .
N1 C10 C9 123.0(3) . .
N1 C10 H10 118.5 . .
C9 C10 H10 118.5 . .
C8 C11 C11 115.2(3) . 3_685
C8 C11 H11A 108.5 . .
C8 C11 H11B 108.5 . .
C11 C11 H11A 108.5 3_685 .
C11 C11 H11B 108.5 3_685 .
H11A C11 H11B 107.5 . .
O1 C1 C2 115.6(3) . .
O2 C1 O1 123.5(3) . .
O2 C1 C2 120.9(3) . .
C3 C2 C1 108.6(2) . .
C5 C2 C1 110.8(3) . .
C5 C2 C3 108.4(2) . .
C5 C2 C4 109.9(3) . .
C4 C2 C1 108.8(2) . .
C4 C2 C3 110.4(3) . .
O3 C3 C2 115.7(3) . .
O4 C3 O3 122.8(3) . .
O4 C3 C2 121.5(3) . .
C2 C5 H5A 109.5 . .
C2 C5 H5B 109.5 . .
C2 C5 H5C 109.5 . .
H5A C5 H5B 109.5 . .
H5A C5 H5C 109.5 . .
H5B C5 H5C 109.5 . .
C2 C4 H4A 109.5 . .
C2 C4 H4B 109.5 . .
C2 C4 H4C 109.5 . .
H4A C4 H4B 109.5 . .
H4A C4 H4C 109.5 . .
H4B C4 H4C 109.5 . .
N2 C16 H16 118.6 . .
N2 C16 C15 122.8(3) . .
C15 C16 H16 118.6 . .
C16 C15 H15 120.3 . .
C16 C15 C14 119.5(3) . .
C14 C15 H15 120.3 . .
C15 C14 C13 117.7(3) . .
C15 C14 C17 121.3(3) . .
C13 C14 C17 121.1(3) . .
C14 C13 H13 120.2 . .
C12 C13 C14 119.5(3) . .
C12 C13 H13 120.2 . .
N2 C12 C13 122.5(3) . .
N2 C12 H12 118.8 . .
C13 C12 H12 118.8 . .
C14 C17 C17 112.0(3) . 3_765
C14 C17 H17A 109.2 . .
C14 C17 H17B 109.2 . .
C17 C17 H17A 109.2 3_765 .
C17 C17 H17B 109.2 3_765 .
H17A C17 H17B 107.9 . .

loop_
_geom_bond_atom_site_label_1
_geom_bond_atom_site_label_2
_geom_bond_distance
_geom_bond_site_symmetry_2
Zn1 O1 1.974(2) .
Zn1 O3 1.968(2) 2_745
Zn1 N1 2.015(2) .
Zn1 N2 2.032(2) .
O1 C1 1.290(4) .
O1W H1WA 0.8499 .
O1W H1WB 0.8498 .
O2 C1 1.226(4) .
O3 Zn1 1.968(2) 2_755
O3 C3 1.282(3) .
O4 C3 1.226(4) .
N1 C6 1.335(4) .
N1 C10 1.333(4) .
N2 C16 1.330(4) .
N2 C12 1.343(3) .
C6 H6 0.9500 .
C6 C7 1.376(4) .
C7 H7 0.9500 .
C7 C8 1.392(4) .
C8 C9 1.387(4) .
C8 C11 1.499(4) .
C9 H9 0.9500 .
C9 C10 1.383(4) .
C10 H10 0.9500 .
C11 C11 1.511(6) 3_685
C11 H11A 0.9900 .
C11 H11B 0.9900 .
C1 C2 1.530(4) .
C2 C3 1.529(4) .
C2 C5 1.523(4) .
C2 C4 1.523(4) .
C5 H5A 0.9800 .
C5 H5B 0.9800 .
C5 H5C 0.9800 .
C4 H4A 0.9800 .
C4 H4B 0.9800 .
C4 H4C 0.9800 .
C16 H16 0.9500 .
C16 C15 1.378(4) .
C15 H15 0.9500 .
C15 C14 1.384(4) .
C14 C13 1.387(4) .
C14 C17 1.497(4) .
C13 H13 0.9500 .
C13 C12 1.376(4) .
C12 H12 0.9500 .
C17 C17 1.523(6) 3_765
C17 H17A 0.9900 .
C17 H17B 0.9900 .

loop_
_geom_torsion_atom_site_label_1
_geom_torsion_atom_site_label_2
_geom_torsion_atom_site_label_3
_geom_torsion_atom_site_label_4
_geom_torsion
_geom_torsion_site_symmetry_1
_geom_torsion_site_symmetry_4
Zn1 O1 C1 O2 -9.1(3) . .
Zn1 O1 C1 C2 172.08(18) . .
Zn1 O3 C3 O4 -6.5(3) 2_755 .
Zn1 O3 C3 C2 173.83(18) 2_755 .
Zn1 N1 C6 C7 -170.7(2) . .
Zn1 N1 C10 C9 171.5(2) . .
Zn1 N2 C16 C15 179.7(2) . .
Zn1 N2 C12 C13 -177.9(2) . .
O1 C1 C2 C3 -51.4(3) . .
O1 C1 C2 C5 -170.4(2) . .
O1 C1 C2 C4 68.8(3) . .
O2 C1 C2 C3 129.7(3) . .
O2 C1 C2 C5 10.7(4) . .
O2 C1 C2 C4 -110.1(3) . .
N1 C6 C7 C8 -1.3(5) . .
N2 C16 C15 C14 -1.4(5) . .
C6 N1 C10 C9 0.1(5) . .
C6 C7 C8 C9 1.0(5) . .
C6 C7 C8 C11 -180.0(3) . .
C7 C8 C9 C10 -0.2(5) . .
C7 C8 C11 C11 -167.1(3) . 3_685
C8 C9 C10 N1 -0.4(5) . .
C9 C8 C11 C11 11.9(5) . 3_685
C10 N1 C6 C7 0.8(5) . .
C11 C8 C9 C10 -179.2(3) . .
C1 C2 C3 O3 -52.3(3) . .
C1 C2 C3 O4 128.1(3) . .
C5 C2 C3 O3 68.2(3) . .
C5 C2 C3 O4 -111.5(3) . .
C4 C2 C3 O3 -171.4(2) . .
C4 C2 C3 O4 8.9(4) . .
C16 N2 C12 C13 2.3(4) . .
C16 C15 C14 C13 1.6(5) . .
C16 C15 C14 C17 -179.1(3) . .
C15 C14 C13 C12 0.1(4) . .
C15 C14 C17 C17 -111.3(4) . 3_765
C14 C13 C12 N2 -2.1(5) . .
C13 C14 C17 C17 68.0(5) . 3_765
C12 N2 C16 C15 -0.5(5) . .
C17 C14 C13 C12 -179.3(3) . .
